data_9004108
loop_
_publ_author_name
'Horiuchi, H.'
'Wuensch, B. J.'

_publ_section_title
;
 The ordering scheme for metal atoms in the crystal structure
 of hammarite, Cu2Pb2Bi4S9
;
_journal_name_full 'The Canadian Mineralogist'
_journal_page_first 536
_journal_page_last 539
_journal_volume 14
_journal_year 1976
_chemical_formula_sum 'Bi4 Cu2 Pb2 S9'
_chemical_name_mineral Hammarite
_space_group_IT_number 62
_symmetry_space_group_name_Hall '-P 2c 2ab'
_symmetry_space_group_name_H-M 'P b n m'
_cell_angle_alpha 90
_cell_angle_beta 90
_cell_angle_gamma 90
_cell_length_a 33.7726
_cell_length_b 11.5857
_cell_length_c 4.01
_cell_formula_units_Z 4
_cell_volume 1569.030
_database_code_amcsd 0005129
_exptl_crystal_density_diffrn 7.053
_cod_original_formula_sum 'Bi4 Pb2 Cu2 S9'
_cod_database_code 9004108

loop_
_space_group_symop_operation_xyz
x,y,z
x,y,1/2-z
-x,-y,1/2+z
1/2+x,1/2-y,1/2+z
1/2-x,1/2+y,1/2-z
1/2-x,1/2+y,z
1/2+x,1/2-y,-z
-x,-y,-z

loop_
_atom_site_label
_atom_site_fract_x
_atom_site_fract_y
_atom_site_fract_z
_atom_site_U_iso_or_equiv
Bi1 0.06330 0.01940 0.25000 0.02660
Bi2 0.39350 0.02340 0.25000 0.01900
Bi3 0.72410 0.01820 0.25000 0.02280
Bi4 0.32020 0.34650 0.25000 0.02660
Pb1 0.66620 0.32260 0.25000 0.02153
Pb2 0.99700 0.33070 0.25000 0.03293
Cu1 0.56620 0.23900 0.25000 0.01140
Cu2 0.90270 0.23500 0.25000 0.00633
S1 0.21300 0.04700 0.25000 0.01646
S2 0.54600 0.04400 0.25000 0.01646
S3 0.87600 0.05000 0.25000 0.01646
S4 0.18900 0.36800 0.25000 0.01646
S5 0.51900 0.37200 0.25000 0.01646
S6 0.84600 0.36600 0.25000 0.01646
S7 0.10000 0.22800 0.25000 0.01646
S8 0.44000 0.22500 0.25000 0.01646
S9 0.76400 0.22000 0.25000 0.01646

loop_
_cod_related_entry_id
_cod_related_entry_database
_cod_related_entry_code
1 AMCSD 0005129
